data_4062549
loop_
_publ_author_name
'Scholz, Joachim'
'Kahlert, Steffen'
'G\"orls, Helmar'

_publ_section_title
;
 Synthesis and Structure of the First Homoleptic 1-Aza-1,3-diene Titanium
 Complex: A Tightrope Walk between Ligand Coordination and Ligand Coupling
;
_journal_coden_ASTM ORGND7
_journal_issue 7
_journal_name_full Organometallics
_journal_page_first 1594
_journal_page_last 1603
_journal_paper_doi 10.1021/om0341956
_journal_volume 23
_journal_year 2004
_chemical_formula_sum 'C21 H25 N'
_chemical_formula_weight 291.42
_space_group_IT_number 14
_symmetry_cell_setting monoclinic
_symmetry_space_group_name_Hall '-P 2ybc'
_symmetry_space_group_name_H-M 'P 1 21/c 1'
_cell_angle_alpha 90.00
_cell_angle_beta 98.733(9)
_cell_angle_gamma 90.00
_cell_formula_units_Z 8
_cell_length_a 17.656(2)
_cell_length_b 7.7290(1)
_cell_length_c 26.880(5)
_cell_measurement_temperature 183(2)
_cell_volume 3625(1)
_diffrn_ambient_temperature 183(2)
_exptl_crystal_density_diffrn 1.068
_cod_original_sg_symbol_H-M 'P 21/c'
_cod_database_code 4062549

loop_
_symmetry_equiv_pos_as_xyz
'x, y, z'
'-x, y+1/2, -z+1/2'
'-x, -y, -z'
'x, -y-1/2, z-1/2'

loop_
_atom_site_label
_atom_site_type_symbol
_atom_site_fract_x
_atom_site_fract_y
_atom_site_fract_z
_atom_site_U_iso_or_equiv
_atom_site_adp_type
_atom_site_occupancy
_atom_site_symmetry_multiplicity
_atom_site_calc_flag
_atom_site_refinement_flags
_atom_site_disorder_assembly
_atom_site_disorder_group
N1A N 0.19783(18) 0.3313(5) 0.17326(14) 0.0516(10) Uani 1 1 d . . .
C1A C 0.1361(2) 0.3192(6) 0.19240(17) 0.0518(12) Uani 1 1 d . . .
H1AB H 0.0931 0.2635 0.1735 0.062 Uiso 1 1 calc R . .
C2A C 0.1287(2) 0.3864(6) 0.24135(17) 0.0516(12) Uani 1 1 d . . .
H2AA H 0.1697 0.4520 0.2590 0.062 Uiso 1 1 calc R . .
C3A C 0.0656(2) 0.3594(6) 0.26317(17) 0.0527(12) Uani 1 1 d . . .
H3AA H 0.0244 0.3021 0.2430 0.063 Uiso 1 1 calc R . .
C4A C 0.0528(2) 0.4069(6) 0.31357(18) 0.0527(12) Uani 1 1 d . . .
C5A C -0.0189(3) 0.3857(7) 0.3282(2) 0.0670(15) Uani 1 1 d . . .
H5AA H -0.0599 0.3407 0.3047 0.080 Uiso 1 1 calc R . .
C6A C -0.0317(3) 0.4286(8) 0.3759(2) 0.0782(17) Uani 1 1 d . . .
H6AA H -0.0814 0.4134 0.3848 0.094 Uiso 1 1 calc R . .
C7A C 0.0264(3) 0.4934(7) 0.4113(2) 0.0748(16) Uani 1 1 d . . .
H7AA H 0.0174 0.5230 0.4441 0.090 Uiso 1 1 calc R . .
C8A C 0.0978(3) 0.5139(7) 0.3974(2) 0.0738(15) Uani 1 1 d . . .
H8AA H 0.1385 0.5570 0.4214 0.089 Uiso 1 1 calc R . .
C9A C 0.1118(3) 0.4734(7) 0.34971(18) 0.0600(13) Uani 1 1 d . . .
H9AA H 0.1615 0.4904 0.3411 0.072 Uiso 1 1 calc R . .
C10A C 0.2006(2) 0.2537(6) 0.12520(17) 0.0511(12) Uani 1 1 d . . .
C11A C 0.2478(2) 0.1049(6) 0.12361(18) 0.0525(12) Uani 1 1 d . . .
C12A C 0.2516(3) 0.0306(7) 0.07709(19) 0.0622(14) Uani 1 1 d . . .
H12A H 0.2826 -0.0691 0.0755 0.075 Uiso 1 1 calc R . .
C13A C 0.2119(3) 0.0963(7) 0.0331(2) 0.0692(15) Uani 1 1 d . . .
H13A H 0.2144 0.0407 0.0018 0.083 Uiso 1 1 calc R . .
C14A C 0.1681(3) 0.2452(8) 0.03491(19) 0.0679(15) Uani 1 1 d . . .
H14A H 0.1413 0.2913 0.0045 0.081 Uiso 1 1 calc R . .
C15A C 0.1625(2) 0.3290(6) 0.08041(17) 0.0529(12) Uani 1 1 d . . .
C16A C 0.2900(2) 0.0263(6) 0.17247(19) 0.0572(13) Uani 1 1 d . . .
H16A H 0.2928 0.1169 0.1993 0.069 Uiso 1 1 calc R . .
C17A C 0.2444(3) -0.1262(8) 0.1887(2) 0.0828(18) Uani 1 1 d . . .
H17A H 0.1921 -0.0886 0.1913 0.124 Uiso 1 1 calc R . .
H17B H 0.2692 -0.1687 0.2216 0.124 Uiso 1 1 calc R . .
H17C H 0.2427 -0.2192 0.1638 0.124 Uiso 1 1 calc R . .
C18A C 0.3724(2) -0.0285(7) 0.1680(2) 0.0745(16) Uani 1 1 d . . .
H18A H 0.4014 0.0725 0.1595 0.112 Uiso 1 1 calc R . .
H18B H 0.3713 -0.1159 0.1414 0.112 Uiso 1 1 calc R . .
H18C H 0.3969 -0.0771 0.2001 0.112 Uiso 1 1 calc R . .
C19A C 0.1158(2) 0.4966(7) 0.08076(19) 0.0606(14) Uani 1 1 d . . .
H19A H 0.1288 0.5500 0.1149 0.073 Uiso 1 1 calc R . .
C20A C 0.1368(3) 0.6271(7) 0.0422(2) 0.0775(16) Uani 1 1 d . . .
H20A H 0.1919 0.6511 0.0490 0.116 Uiso 1 1 calc R . .
H20B H 0.1083 0.7347 0.0446 0.116 Uiso 1 1 calc R . .
H20C H 0.1237 0.5789 0.0082 0.116 Uiso 1 1 calc R . .
C21A C 0.0297(2) 0.4596(8) 0.0719(2) 0.0763(16) Uani 1 1 d . . .
H21A H 0.0172 0.3797 0.0978 0.114 Uiso 1 1 calc R . .
H21B H 0.0153 0.4074 0.0386 0.114 Uiso 1 1 calc R . .
H21C H 0.0015 0.5681 0.0737 0.114 Uiso 1 1 calc R . .
N1B N 0.30011(18) 0.5935(5) 0.32659(14) 0.0495(10) Uani 1 1 d . . .
C1B C 0.3614(2) 0.6024(6) 0.30669(17) 0.0489(12) Uani 1 1 d . . .
H1BB H 0.4054 0.6551 0.3253 0.059 Uiso 1 1 calc R . .
C2B C 0.3667(2) 0.5351(5) 0.25651(17) 0.0474(11) Uani 1 1 d . . .
H2BA H 0.3243 0.4748 0.2384 0.057 Uiso 1 1 calc R . .
C3B C 0.4301(2) 0.5567(6) 0.23555(17) 0.0521(12) Uani 1 1 d . . .
H3BA H 0.4725 0.6074 0.2564 0.063 Uiso 1 1 calc R . .
C4B C 0.4422(2) 0.5120(6) 0.18443(17) 0.0461(11) Uani 1 1 d . . .
C5B C 0.5162(2) 0.5213(6) 0.17137(18) 0.0584(13) Uani 1 1 d . . .
H5BA H 0.5577 0.5576 0.1958 0.070 Uiso 1 1 calc R . .
C6B C 0.5293(3) 0.4784(7) 0.1235(2) 0.0663(15) Uani 1 1 d . . .
H6BA H 0.5797 0.4844 0.1154 0.080 Uiso 1 1 calc R . .
C7B C 0.4697(3) 0.4272(6) 0.0878(2) 0.0649(14) Uani 1 1 d . . .
H7BA H 0.4789 0.3998 0.0548 0.078 Uiso 1 1 calc R . .
C8B C 0.3962(3) 0.4152(6) 0.09938(19) 0.0628(14) Uani 1 1 d . . .
H8BA H 0.3553 0.3775 0.0747 0.075 Uiso 1 1 calc R . .
C9B C 0.3825(3) 0.4589(6) 0.14757(18) 0.0576(13) Uani 1 1 d . . .
H9BA H 0.3319 0.4524 0.1554 0.069 Uiso 1 1 calc R . .
C10B C 0.3022(2) 0.6686(6) 0.37497(16) 0.0443(11) Uani 1 1 d . . .
C11B C 0.2568(2) 0.8170(6) 0.37924(17) 0.0501(12) Uani 1 1 d . . .
C12B C 0.2589(2) 0.8925(6) 0.4266(2) 0.0574(13) Uani 1 1 d . . .
H12B H 0.2285 0.9920 0.4300 0.069 Uiso 1 1 calc R . .
C13B C 0.3041(3) 0.8260(7) 0.4686(2) 0.0647(14) Uani 1 1 d . . .
H13B H 0.3068 0.8829 0.5002 0.078 Uiso 1 1 calc R . .
C14B C 0.3456(2) 0.6758(6) 0.46458(18) 0.0551(12) Uani 1 1 d . . .
H14B H 0.3749 0.6275 0.4939 0.066 Uiso 1 1 calc R . .
C15B C 0.3451(2) 0.5934(6) 0.41764(16) 0.0467(11) Uani 1 1 d . . .
C16B C 0.2113(2) 0.9000(7) 0.33291(19) 0.0603(14) Uani 1 1 d . . .
H16B H 0.2046 0.8106 0.3057 0.072 Uiso 1 1 calc R . .
C17B C 0.2555(3) 1.0493(8) 0.3144(2) 0.0783(17) Uani 1 1 d . . .
H17D H 0.3057 1.0082 0.3081 0.117 Uiso 1 1 calc R . .
H17E H 0.2625 1.1405 0.3401 0.117 Uiso 1 1 calc R . .
H17F H 0.2268 1.0956 0.2832 0.117 Uiso 1 1 calc R . .
C18B C 0.1306(2) 0.9589(7) 0.3408(2) 0.0825(18) Uani 1 1 d . . .
H18D H 0.1025 0.8603 0.3518 0.124 Uiso 1 1 calc R . .
H18E H 0.1031 1.0042 0.3090 0.124 Uiso 1 1 calc R . .
H18F H 0.1350 1.0497 0.3665 0.124 Uiso 1 1 calc R . .
C19B C 0.3888(2) 0.4234(6) 0.41599(17) 0.0502(12) Uani 1 1 d . . .
H19B H 0.3718 0.3697 0.3823 0.060 Uiso 1 1 calc R . .
C20B C 0.4752(2) 0.4516(7) 0.4211(2) 0.0700(15) Uani 1 1 d . . .
H20D H 0.5009 0.3401 0.4189 0.105 Uiso 1 1 calc R . .
H20E H 0.4937 0.5054 0.4537 0.105 Uiso 1 1 calc R . .
H20F H 0.4866 0.5275 0.3940 0.105 Uiso 1 1 calc R . .
C21B C 0.3702(3) 0.2947(6) 0.4560(2) 0.0714(15) Uani 1 1 d . . .
H21D H 0.3970 0.1854 0.4526 0.107 Uiso 1 1 calc R . .
H21E H 0.3148 0.2738 0.4514 0.107 Uiso 1 1 calc R . .
H21F H 0.3869 0.3429 0.4896 0.107 Uiso 1 1 calc R . .

loop_
_atom_site_aniso_label
_atom_site_aniso_U_11
_atom_site_aniso_U_22
_atom_site_aniso_U_33
_atom_site_aniso_U_23
_atom_site_aniso_U_13
_atom_site_aniso_U_12
N1A 0.042(2) 0.069(3) 0.045(2) -0.002(2) 0.0082(16) 0.0008(18)
C1A 0.038(2) 0.071(3) 0.047(3) 0.002(2) 0.004(2) 0.003(2)
C2A 0.040(2) 0.069(3) 0.046(3) -0.001(2) 0.0080(19) 0.000(2)
C3A 0.043(2) 0.067(3) 0.050(3) 0.003(2) 0.009(2) 0.005(2)
C4A 0.047(3) 0.058(3) 0.053(3) 0.008(2) 0.010(2) 0.012(2)
C5A 0.048(3) 0.089(4) 0.067(4) 0.008(3) 0.017(2) 0.007(3)
C6A 0.066(3) 0.110(5) 0.066(4) 0.019(3) 0.032(3) 0.018(3)
C7A 0.090(4) 0.084(4) 0.056(3) 0.008(3) 0.027(3) 0.018(3)
C8A 0.086(4) 0.085(4) 0.051(3) -0.005(3) 0.013(3) -0.013(3)
C9A 0.057(3) 0.077(4) 0.048(3) 0.000(3) 0.014(2) -0.003(2)
C10A 0.038(2) 0.077(4) 0.040(3) -0.004(2) 0.0098(19) -0.009(2)
C11A 0.039(2) 0.067(3) 0.052(3) -0.004(2) 0.009(2) -0.004(2)
C12A 0.056(3) 0.077(4) 0.055(3) -0.010(3) 0.012(2) 0.003(2)
C13A 0.077(3) 0.079(4) 0.053(3) -0.018(3) 0.015(3) -0.004(3)
C14A 0.065(3) 0.095(4) 0.042(3) -0.003(3) 0.002(2) -0.009(3)
C15A 0.047(2) 0.066(3) 0.046(3) 0.000(2) 0.009(2) -0.010(2)
C16A 0.046(3) 0.063(3) 0.062(3) -0.002(3) 0.008(2) 0.005(2)
C17A 0.057(3) 0.113(5) 0.078(4) 0.025(3) 0.011(3) -0.002(3)
C18A 0.049(3) 0.082(4) 0.091(4) 0.006(3) 0.006(3) 0.005(3)
C19A 0.051(3) 0.078(4) 0.052(3) 0.002(3) 0.006(2) 0.003(3)
C20A 0.074(3) 0.088(4) 0.073(4) 0.009(3) 0.019(3) -0.008(3)
C21A 0.051(3) 0.100(4) 0.077(4) 0.022(3) 0.009(3) 0.006(3)
N1B 0.042(2) 0.065(3) 0.043(2) -0.0053(19) 0.0093(16) -0.0009(17)
C1B 0.044(2) 0.055(3) 0.047(3) 0.000(2) 0.003(2) 0.003(2)
C2B 0.041(2) 0.052(3) 0.047(3) -0.004(2) 0.0008(19) 0.000(2)
C3B 0.042(2) 0.068(3) 0.046(3) -0.002(2) 0.004(2) 0.002(2)
C4B 0.043(2) 0.051(3) 0.046(3) 0.004(2) 0.011(2) 0.005(2)
C5B 0.046(3) 0.081(4) 0.049(3) 0.005(3) 0.009(2) 0.005(2)
C6B 0.057(3) 0.084(4) 0.062(4) 0.008(3) 0.021(3) 0.010(3)
C7B 0.092(4) 0.055(3) 0.055(3) 0.004(3) 0.035(3) 0.005(3)
C8B 0.070(3) 0.072(4) 0.047(3) -0.008(3) 0.012(2) -0.011(3)
C9B 0.050(3) 0.066(4) 0.058(3) -0.001(3) 0.012(2) -0.005(2)
C10B 0.036(2) 0.053(3) 0.045(3) -0.006(2) 0.0085(18) -0.009(2)
C11B 0.040(2) 0.064(3) 0.049(3) -0.006(2) 0.014(2) -0.004(2)
C12B 0.052(3) 0.052(3) 0.070(4) -0.005(3) 0.018(2) 0.001(2)
C13B 0.076(3) 0.073(4) 0.049(3) -0.015(3) 0.020(3) -0.008(3)
C14B 0.060(3) 0.059(3) 0.047(3) 0.002(2) 0.011(2) -0.007(3)
C15B 0.047(2) 0.055(3) 0.039(3) -0.005(2) 0.0092(19) -0.005(2)
C16B 0.044(3) 0.071(4) 0.064(3) -0.002(3) 0.002(2) 0.005(2)
C17B 0.059(3) 0.100(5) 0.077(4) 0.028(3) 0.013(3) 0.003(3)
C18B 0.047(3) 0.088(4) 0.113(5) 0.017(4) 0.015(3) 0.013(3)
C19B 0.048(2) 0.055(3) 0.046(3) -0.002(2) 0.002(2) -0.005(2)
C20B 0.067(3) 0.070(4) 0.073(4) 0.007(3) 0.011(3) 0.005(3)
C21B 0.091(4) 0.051(3) 0.075(4) 0.005(3) 0.025(3) 0.000(3)

loop_
_geom_bond_atom_site_label_1
_geom_bond_atom_site_label_2
_geom_bond_distance
_geom_bond_site_symmetry_2
_geom_bond_publ_flag
N1A C1A 1.278(5) . ?
N1A C10A 1.432(6) . ?
C1A C2A 1.438(6) . ?
C2A C3A 1.351(5) . ?
C3A C4A 1.454(6) . ?
C4A C5A 1.391(6) . ?
C4A C9A 1.408(6) . ?
C5A C6A 1.377(7) . ?
C6A C7A 1.382(8) . ?
C7A C8A 1.376(7) . ?
C8A C9A 1.379(7) . ?
C10A C15A 1.412(6) . ?
C10A C11A 1.426(6) . ?
C11A C12A 1.386(7) . ?
C11A C16A 1.533(6) . ?
C12A C13A 1.378(7) . ?
C13A C14A 1.392(7) . ?
C14A C15A 1.401(7) . ?
C15A C19A 1.537(7) . ?
C16A C17A 1.529(7) . ?
C16A C18A 1.538(6) . ?
C19A C21A 1.529(6) . ?
C19A C20A 1.532(7) . ?
N1B C1B 1.279(5) . ?
N1B C10B 1.420(5) . ?
C1B C2B 1.462(6) . ?
C2B C3B 1.338(6) . ?
C3B C4B 1.464(6) . ?
C4B C9B 1.394(6) . ?
C4B C5B 1.405(6) . ?
C5B C6B 1.381(7) . ?
C6B C7B 1.372(7) . ?
C7B C8B 1.383(6) . ?
C8B C9B 1.395(7) . ?
C10B C15B 1.401(6) . ?
C10B C11B 1.414(6) . ?
C11B C12B 1.396(7) . ?
C11B C16B 1.518(6) . ?
C12B C13B 1.380(7) . ?
C13B C14B 1.386(6) . ?
C14B C15B 1.412(6) . ?
C15B C19B 1.529(6) . ?
C16B C17B 1.518(7) . ?
C16B C18B 1.539(6) . ?
C19B C20B 1.526(6) . ?
C19B C21B 1.537(6) . ?

loop_
_cod_related_entry_id
_cod_related_entry_database
_cod_related_entry_code
1 ChemSpider 30659619
